data_7131954
loop_
_publ_author_name
'Shi, Maoqing'
'Niu, Gejun'
'Zhang, Tianyuan'
'Xu, Aimin'
'Zheng, Rimei'
'yusuf, abdulla'
'Shi, Taoda'
'Hu, Wenhao'
'Qian, Yu'

_publ_section_title
;
 Silver-Catalyzed Pyrazole Migration and Cycloaddition Reaction of Diazo
 Pyrazoleamides with Ketimines
;
_journal_name_full 'Chemical Communications'
_journal_paper_doi 10.1039/D3CC03253A
_journal_year 2023
_chemical_formula_moiety 'C34 H28 N4 O2'
_chemical_formula_sum 'C34 H28 N4 O2'
_chemical_formula_weight 524.60
_space_group_crystal_system monoclinic
_space_group_IT_number 14
_space_group_name_Hall '-P 2ybc'
_space_group_name_H-M_alt 'P 1 21/c 1'
_atom_sites_solution_hydrogens geom
_atom_sites_solution_primary dual
_audit_block_doi 10.5517/ccdc.csd.cc2dm81c
_audit_creation_date 2022-11-29
_audit_creation_method
;
Olex2 1.5
(compiled 2022.04.07 svn.rca3783a0 for OlexSys, GUI svn.r6498)
;
_audit_update_record
;
2022-11-29 deposited with the CCDC.	2023-07-31 downloaded from the CCDC.
;
_cell_angle_alpha 90
_cell_angle_beta 90.4500(10)
_cell_angle_gamma 90
_cell_formula_units_Z 8
_cell_length_a 16.84990(10)
_cell_length_b 16.04180(10)
_cell_length_c 19.52990(10)
_cell_measurement_reflns_used 32643
_cell_measurement_temperature 99.99(10)
_cell_measurement_theta_max 75.4350
_cell_measurement_theta_min 2.2450
_cell_volume 5278.82(5)
_computing_cell_refinement 'CrysAlisPro 1.171.42.60a (Rigaku OD, 2022)'
_computing_data_collection 'CrysAlisPro 1.171.42.60a (Rigaku OD, 2022)'
_computing_data_reduction 'CrysAlisPro 1.171.42.60a (Rigaku OD, 2022)'
_computing_molecular_graphics 'Olex2 1.5 (Dolomanov et al., 2009)'
_computing_publication_material 'Olex2 1.5 (Dolomanov et al., 2009)'
_computing_structure_refinement 'SHELXL 2014/7 (Sheldrick, 2015)'
_computing_structure_solution 'SHELXT 2014/5 (Sheldrick, 2014)'
_diffrn_ambient_environment N~2~
_diffrn_ambient_temperature 99.99(10)
_diffrn_detector 'Hybrid Pixel Array Detector'
_diffrn_detector_area_resol_mean 10.0000
_diffrn_detector_type HyPix
_diffrn_measured_fraction_theta_full 0.996
_diffrn_measured_fraction_theta_max 0.958
_diffrn_measurement_details
;
List of Runs (angles in degrees, time in seconds):

  # Type    Start    End  Width  t~exp~   \w     \q     \k     \f   Frames
#--------------------------------------------------------------------------
  1  \w     77.00  82.00   0.50    0.50    --  105.85 -70.00  90.00   10
  2  \w     28.00  33.00   0.50    0.13    --   44.84 -70.00  90.00   10
  3  \w    -23.00 -18.00   0.50    0.13    --  -44.84  70.00   0.00   10
  4  \w    -23.00 -18.00   0.50    0.13    --  -44.84  70.00  90.00   10
  5  \w    -79.00 -74.00   0.50    0.50    -- -100.00  70.00   0.00   10
  6  \w    -79.00 -74.00   0.50    0.50    -- -100.00  70.00  90.00   10
  7  \w     67.00 118.00   0.50    0.33    --   44.84 144.00 104.00  102
  8  \w   -168.00 -72.00   0.50    1.00    -- -100.00-140.00 137.00  192
  9  \w   -174.00-147.00   0.50    1.00    -- -100.00   5.00-164.00   54
 10  \w     38.00 125.00   0.50    1.00    --  105.85-144.00  50.00  174
 11  \w    150.00 175.00   0.50    1.00    --  105.85  -5.00  19.00   50
 12  \w    -24.00  17.00   0.50    0.33    --  -44.84  19.00 -30.00   82
 13  \w    -16.00  63.00   0.50    0.33    --   44.84 -57.00-120.00  158
 14  \w     -8.00  25.00   0.50    0.33    --   44.84 -19.00 -90.00   66
 15  \w    -69.00 -42.00   0.50    1.00    -- -100.00  61.00  60.00   54
 16  \w   -160.00 -87.00   0.50    1.00    -- -100.00 -94.00 -30.00  146
 17  \w     58.00 111.00   0.50    1.00    --  105.85-125.00 -30.00  106
 18  \w    120.00 163.00   0.50    1.00    --  105.85  61.00 -60.00   86
 19  \w     66.00  91.00   0.50    0.33    --   44.84 144.00 104.00   50
 20  \w     87.00 113.00   0.50    0.25    --   44.84  38.00 -30.00   52
 21  \w     -3.00  31.00   0.50    0.25    --  -44.84  19.00  90.00   68
 22  \w     53.00 116.00   0.50    0.25    --   44.84  57.00-150.00  126
 23  \w   -112.00 -85.00   0.50    0.50    -- -100.00 -45.00-120.00   54
 24  \w   -168.00-129.00   0.50    0.50    -- -100.00 -30.00 150.00   78
 25  \w   -126.00 -82.00   0.50    0.50    -- -100.00 -30.00 150.00   88
 26  \w   -160.00-120.00   0.50    0.50    -- -100.00 -45.00-120.00   80
 27  \w     33.00  59.00   0.50    0.50    --  105.85-125.00   0.00   52
 28  \w     57.00  87.00   0.50    0.50    --  105.85 -94.00 -90.00   60
 29  \w     33.00  73.00   0.50    0.50    --  105.85 -61.00  60.00   80
 30  \w    113.00 168.00   0.50    0.50    --  105.85  30.00  60.00  110
 31  \w     42.00  67.00   0.50    0.50    --  105.85 -61.00  90.00   50
 32  \w     40.00  66.00   0.50    0.50    --  105.85 -61.00 -60.00   52
 33  \w     75.00 107.00   0.50    0.50    --  105.85 -77.00 150.00   64
 34  \w     65.00 111.00   0.50    0.50    --  105.85-125.00   0.00   92
 35  \w     42.00  69.00   0.50    0.50    --  105.85 -61.00-180.00   54
 36  \w    -80.00 -55.00   0.50    0.25    --  -44.84 127.00 -64.00   50
;
_diffrn_measurement_device 'four-circle diffractometer'
_diffrn_measurement_device_type 'XtaLAB Synergy R, DW system, HyPix'
_diffrn_measurement_method '\w scans'
_diffrn_orient_matrix_type 'CrysAlisPro convention (1999,Acta A55,543-557)'
_diffrn_orient_matrix_UB_11 -0.0201347000
_diffrn_orient_matrix_UB_12 -0.0022200000
_diffrn_orient_matrix_UB_13 0.0767476000
_diffrn_orient_matrix_UB_21 -0.0890066000
_diffrn_orient_matrix_UB_22 0.0066132000
_diffrn_orient_matrix_UB_23 -0.0178096000
_diffrn_orient_matrix_UB_31 -0.0056921000
_diffrn_orient_matrix_UB_32 -0.0958274000
_diffrn_orient_matrix_UB_33 -0.0030484000
_diffrn_radiation_monochromator mirror
_diffrn_radiation_probe x-ray
_diffrn_radiation_type 'Cu K\a'
_diffrn_radiation_wavelength 1.54184
_diffrn_reflns_av_R_equivalents 0.0155
_diffrn_reflns_av_unetI/netI 0.0104
_diffrn_reflns_Laue_measured_fraction_full 0.996
_diffrn_reflns_Laue_measured_fraction_max 0.958
_diffrn_reflns_limit_h_max 21
_diffrn_reflns_limit_h_min -20
_diffrn_reflns_limit_k_max 14
_diffrn_reflns_limit_k_min -19
_diffrn_reflns_limit_l_max 24
_diffrn_reflns_limit_l_min -23
_diffrn_reflns_number 40763
_diffrn_reflns_point_group_measured_fraction_full 0.996
_diffrn_reflns_point_group_measured_fraction_max 0.958
_diffrn_reflns_theta_full 67.684
_diffrn_reflns_theta_max 75.668
_diffrn_reflns_theta_min 2.622
_diffrn_source 'Rotating-anode X-ray tube'
_diffrn_source_type 'Rigaku (Cu) X-ray Source'
_exptl_absorpt_coefficient_mu 0.663
_exptl_absorpt_correction_T_max 1.00000
_exptl_absorpt_correction_T_min 0.84819
_exptl_absorpt_correction_type multi-scan
_exptl_absorpt_process_details
;
CrysAlisPro 1.171.42.60a (Rigaku Oxford Diffraction, 2022)
Empirical absorption correction using spherical harmonics,
implemented in SCALE3 ABSPACK scaling algorithm.
;
_exptl_crystal_colour 'clear pale colourless'
_exptl_crystal_density_diffrn 1.320
_exptl_crystal_description block
_exptl_crystal_F_000 2208
_exptl_crystal_size_max 0.4
_exptl_crystal_size_mid 0.25
_exptl_crystal_size_min 0.2
_refine_diff_density_max 0.242
_refine_diff_density_min -0.246
_refine_diff_density_rms 0.044
_refine_ls_extinction_method none
_refine_ls_goodness_of_fit_ref 1.146
_refine_ls_hydrogen_treatment constr
_refine_ls_matrix_type full
_refine_ls_number_parameters 725
_refine_ls_number_reflns 10510
_refine_ls_number_restraints 0
_refine_ls_restrained_S_all 1.146
_refine_ls_R_factor_all 0.0412
_refine_ls_R_factor_gt 0.0404
_refine_ls_shift/su_max 0.001
_refine_ls_shift/su_mean 0.000
_refine_ls_structure_factor_coef Fsqd
_refine_ls_weighting_details 'w=1/[\s^2^(Fo^2^)+(0.0266P)^2^+3.6824P] where P=(Fo^2^+2Fc^2^)/3'
_refine_ls_weighting_scheme calc
_refine_ls_wR_factor_gt 0.0939
_refine_ls_wR_factor_ref 0.0943
_reflns_Friedel_coverage 0.000
_reflns_number_gt 10252
_reflns_number_total 10510
_reflns_threshold_expression 'I > 2\s(I)'
_cod_data_source_file d3cc03253a2.cif
_cod_data_source_block pre_20221129-smq-1_auto
_cod_database_code 7131954
_shelx_shelxl_version_number 2014/7
_chemical_oxdiff_formula 'C H N O'
_shelx_space_group_comment
;
The symmetry employed for this shelxl refinement is uniquely defined
by the following loop, which should always be used as a source of
symmetry information in preference to the above space-group names.
They are only intended as comments.
;
_shelx_estimated_absorpt_t_max 0.879
_shelx_estimated_absorpt_t_min 0.777
_olex2_refinement_description
;
1. Fixed Uiso
 At 1.2 times of:
  All C(H) groups, All C(H,H) groups
 At 1.5 times of:
  All C(H,H,H) groups
2.a Secondary CH2 refined with riding coordinates:
 C62(H62A,H62B), C28(H28A,H28B)
2.b Aromatic/amide H refined with riding coordinates:
 C44(H44), C22(H22), C57(H57), C11(H11), C52(H52), C24(H24), C61(H61),
 C53(H53), C15(H15), C6(H6), C50(H50), C51(H51), C25(H25), C36(H36), C23(H23),
 C19(H19), C64(H64), C2(H2), C59(H59), C60(H60), C58(H58), C5(H5), C40(H40),
 C30(H30), C68(H68), C34(H34), C16(H16), C37(H37), C32(H32), C65(H65), C31(H31),
  C4(H4), C66(H66), C3(H3), C38(H38), C67(H67), C18(H18), C33(H33), C39(H39),
 C17(H17)
2.c Idealised Me refined as rotating group:
 C46(H46A,H46B,H46C), C10(H10A,H10B,H10C), C43(H43A,H43B,H43C), C13(H13A,H13B,
 H13C)
;
_olex2_submission_special_instructions 'No special instructions were received'
_oxdiff_exptl_absorpt_empirical_details
;
Empirical correction (ABSPACK) includes:
- Absorption correction using spherical harmonics
- Frame scaling
;
_oxdiff_exptl_absorpt_empirical_full_max 1.466
_oxdiff_exptl_absorpt_empirical_full_min 0.778

loop_
_space_group_symop_operation_xyz
'x, y, z'
'-x, y+1/2, -z+1/2'
'-x, -y, -z'
'x, -y-1/2, z-1/2'

loop_
_atom_site_label
_atom_site_type_symbol
_atom_site_fract_x
_atom_site_fract_y
_atom_site_fract_z
_atom_site_U_iso_or_equiv
_atom_site_adp_type
_atom_site_occupancy
_atom_site_site_symmetry_order
_atom_site_calc_flag
_atom_site_refinement_flags_posn
_atom_site_refinement_flags_adp
_atom_site_refinement_flags_occupancy
_atom_site_disorder_assembly
_atom_site_disorder_group
O1 O 0.97010(6) 0.90402(6) 0.33193(5) 0.0204(2) Uani 1 1 d . . . . .
O2 O 0.74033(6) 0.84911(6) 0.27345(5) 0.0199(2) Uani 1 1 d . . . . .
O3 O 1.47662(6) 0.88900(6) 0.20296(5) 0.0210(2) Uani 1 1 d . . . . .
O4 O 1.23925(6) 0.84271(6) 0.25508(5) 0.0210(2) Uani 1 1 d . . . . .
N8 N 1.53746(6) 0.76850(7) 0.16524(6) 0.0163(2) Uani 1 1 d . . . . .
N6 N 1.33095(6) 0.66691(7) 0.28001(6) 0.0152(2) Uani 1 1 d . . . . .
N3 N 0.82877(6) 0.80860(7) 0.36146(6) 0.0151(2) Uani 1 1 d . . . . .
N7 N 1.33017(6) 0.80146(7) 0.17057(6) 0.0154(2) Uani 1 1 d . . . . .
N2 N 0.83346(6) 0.67327(7) 0.25456(6) 0.0145(2) Uani 1 1 d . . . . .
N5 N 1.25179(6) 0.65244(7) 0.26704(6) 0.0162(2) Uani 1 1 d . . . . .
N4 N 1.03758(6) 0.78704(7) 0.36970(6) 0.0167(2) Uani 1 1 d . . . . .
N1 N 0.75464(6) 0.65792(7) 0.26777(6) 0.0160(2) Uani 1 1 d . . . . .
C26 C 1.01714(8) 0.70463(8) 0.38681(6) 0.0156(3) Uani 1 1 d . . . . .
C1 C 0.81142(8) 0.85274(8) 0.42237(7) 0.0164(3) Uani 1 1 d . . . . .
C56 C 1.31467(8) 0.84360(8) 0.10827(7) 0.0160(3) Uani 1 1 d . . . . .
C12 C 0.87221(8) 0.60273(8) 0.23351(7) 0.0163(3) Uani 1 1 d . . . . .
C27 C 0.97324(8) 0.83035(8) 0.34586(6) 0.0159(3) Uani 1 1 d . . . . .
C7 C 0.79655(8) 0.81252(8) 0.29673(7) 0.0151(3) Uani 1 1 d . . . . .
C21 C 0.93579(8) 0.69164(8) 0.37580(6) 0.0150(3) Uani 1 1 d . . . . .
C49 C 1.43068(8) 0.67914(8) 0.15829(6) 0.0148(3) Uani 1 1 d . . . . .
C47 C 1.29612(8) 0.80574(8) 0.23404(7) 0.0160(3) Uani 1 1 d . . . . .
C41 C 1.36230(8) 0.74997(8) 0.26660(7) 0.0153(3) Uani 1 1 d . . . . .
C35 C 1.40325(8) 0.78557(8) 0.32962(7) 0.0183(3) Uani 1 1 d . . . . .
C54 C 1.51222(8) 0.68777(8) 0.14690(6) 0.0150(3) Uani 1 1 d . . . . .
C42 C 1.36974(8) 0.59588(8) 0.30056(7) 0.0168(3) Uani 1 1 d . . . . .
C44 C 1.31324(8) 0.53448(9) 0.30166(7) 0.0183(3) Uani 1 1 d . . . . .
H44 H 1.3210 0.4778 0.3141 0.022 Uiso 1 1 calc R U . . .
C48 C 1.40262(8) 0.75747(8) 0.19244(7) 0.0146(3) Uani 1 1 d . . . . .
C45 C 1.24154(8) 0.57186(8) 0.28076(7) 0.0170(3) Uani 1 1 d . . . . .
C22 C 0.90273(8) 0.61416(8) 0.38817(7) 0.0168(3) Uani 1 1 d . . . . .
H22 H 0.8475 0.6049 0.3818 0.020 Uiso 1 1 calc R U . . .
C55 C 1.47559(8) 0.81531(8) 0.18872(7) 0.0159(3) Uani 1 1 d . . . . .
C20 C 0.90333(7) 0.76806(8) 0.34151(6) 0.0143(3) Uani 1 1 d . . . . .
C9 C 0.74484(8) 0.57733(8) 0.25383(7) 0.0165(3) Uani 1 1 d . . . . .
C63 C 1.62571(8) 0.82845(9) 0.07780(7) 0.0188(3) Uani 1 1 d . . . . .
C14 C 0.90498(8) 0.79030(8) 0.20354(7) 0.0171(3) Uani 1 1 d . . . . .
C29 C 1.12613(8) 0.84503(9) 0.45901(7) 0.0181(3) Uani 1 1 d . . . . .
C8 C 0.86383(8) 0.75718(8) 0.26662(7) 0.0147(3) Uani 1 1 d . . . . .
C57 C 1.24961(8) 0.89706(9) 0.10215(7) 0.0197(3) Uani 1 1 d . . . . .
H57 H 1.2159 0.9068 0.1401 0.024 Uiso 1 1 calc R U . . .
C11 C 0.81641(8) 0.54057(9) 0.23267(7) 0.0181(3) Uani 1 1 d . . . . .
H11 H 0.8244 0.4839 0.2203 0.022 Uiso 1 1 calc R U . . .
C52 C 1.52038(8) 0.54692(9) 0.11127(7) 0.0199(3) Uani 1 1 d . . . . .
H52 H 1.5506 0.5006 0.0961 0.024 Uiso 1 1 calc R U . . .
C24 C 1.03336(8) 0.56351(9) 0.41973(7) 0.0204(3) Uani 1 1 d . . . . .
H24 H 1.0663 0.5186 0.4339 0.024 Uiso 1 1 calc R U . . .
C61 C 1.36412(8) 0.82961(9) 0.05266(7) 0.0192(3) Uani 1 1 d . . . . .
H61 H 1.4086 0.7935 0.0571 0.023 Uiso 1 1 calc R U . . .
C53 C 1.55831(8) 0.62285(9) 0.12321(7) 0.0179(3) Uani 1 1 d . . . . .
H53 H 1.6135 0.6296 0.1154 0.021 Uiso 1 1 calc R U . . .
C15 C 0.85603(9) 0.81342(9) 0.14860(7) 0.0209(3) Uani 1 1 d . . . . .
H15 H 0.8000 0.8129 0.1537 0.025 Uiso 1 1 calc R U . . .
C6 C 0.85970(8) 0.84230(9) 0.47984(7) 0.0199(3) Uani 1 1 d . . . . .
H6 H 0.9050 0.8071 0.4779 0.024 Uiso 1 1 calc R U . . .
C50 C 1.39323(8) 0.60411(9) 0.14474(7) 0.0171(3) Uani 1 1 d . . . . .
H50 H 1.3377 0.5979 0.1514 0.020 Uiso 1 1 calc R U . . .
C51 C 1.43928(8) 0.53764(9) 0.12102(7) 0.0196(3) Uani 1 1 d . . . . .
H51 H 1.4148 0.4855 0.1115 0.023 Uiso 1 1 calc R U . . .
C25 C 1.06714(8) 0.64159(9) 0.40899(7) 0.0186(3) Uani 1 1 d . . . . .
H25 H 1.1222 0.6512 0.4166 0.022 Uiso 1 1 calc R U . . .
C62 C 1.61660(8) 0.80205(9) 0.15193(7) 0.0195(3) Uani 1 1 d . . . . .
H62A H 1.6569 0.7592 0.1631 0.023 Uiso 1 1 calc R U . . .
H62B H 1.6262 0.8507 0.1821 0.023 Uiso 1 1 calc R U . . .
C36 C 1.35424(9) 0.81585(9) 0.38129(7) 0.0225(3) Uani 1 1 d . . . . .
H36 H 1.2985 0.8182 0.3741 0.027 Uiso 1 1 calc R U . . .
C46 C 1.16187(8) 0.53174(9) 0.27297(8) 0.0222(3) Uani 1 1 d . . . . .
H46A H 1.1210 0.5750 0.2691 0.033 Uiso 1 1 calc R U . . .
H46B H 1.1513 0.4969 0.3131 0.033 Uiso 1 1 calc R U . . .
H46C H 1.1611 0.4971 0.2316 0.033 Uiso 1 1 calc R U . . .
C23 C 0.95270(8) 0.54976(9) 0.41023(7) 0.0198(3) Uani 1 1 d . . . . .
H23 H 0.9312 0.4961 0.4188 0.024 Uiso 1 1 calc R U . . .
C19 C 0.98683(9) 0.79241(9) 0.19566(7) 0.0218(3) Uani 1 1 d . . . . .
H19 H 1.0206 0.7780 0.2330 0.026 Uiso 1 1 calc R U . . .
C64 C 1.57697(9) 0.89091(9) 0.05089(8) 0.0225(3) Uani 1 1 d . . . . .
H64 H 1.5385 0.9167 0.0792 0.027 Uiso 1 1 calc R U . . .
C10 C 0.66535(8) 0.53683(9) 0.26124(8) 0.0215(3) Uani 1 1 d . . . . .
H10A H 0.6658 0.5007 0.3017 0.032 Uiso 1 1 calc R U . . .
H10B H 0.6537 0.5034 0.2204 0.032 Uiso 1 1 calc R U . . .
H10C H 0.6246 0.5799 0.2664 0.032 Uiso 1 1 calc R U . . .
C2 C 0.74517(9) 0.90466(9) 0.42493(7) 0.0225(3) Uani 1 1 d . . . . .
H2 H 0.7124 0.9121 0.3856 0.027 Uiso 1 1 calc R U . . .
C59 C 1.28371(9) 0.92165(10) -0.01619(7) 0.0240(3) Uani 1 1 d . . . . .
H59 H 1.2728 0.9481 -0.0587 0.029 Uiso 1 1 calc R U . . .
C60 C 1.34812(9) 0.86873(9) -0.00938(7) 0.0223(3) Uani 1 1 d . . . . .
H60 H 1.3817 0.8591 -0.0474 0.027 Uiso 1 1 calc R U . . .
C58 C 1.23508(9) 0.93571(10) 0.03978(8) 0.0236(3) Uani 1 1 d . . . . .
H58 H 1.1911 0.9724 0.0352 0.028 Uiso 1 1 calc R U . . .
C5 C 0.84112(9) 0.88378(10) 0.54014(7) 0.0238(3) Uani 1 1 d . . . . .
H5 H 0.8739 0.8767 0.5795 0.029 Uiso 1 1 calc R U . . .
C40 C 1.48493(9) 0.78372(9) 0.34031(8) 0.0229(3) Uani 1 1 d . . . . .
H40 H 1.5189 0.7643 0.3051 0.028 Uiso 1 1 calc R U . . .
C43 C 1.45678(8) 0.58908(9) 0.31460(7) 0.0204(3) Uani 1 1 d . . . . .
H43A H 1.4862 0.6154 0.2773 0.031 Uiso 1 1 calc R U . . .
H43B H 1.4717 0.5302 0.3179 0.031 Uiso 1 1 calc R U . . .
H43C H 1.4696 0.6172 0.3578 0.031 Uiso 1 1 calc R U . . .
C13 C 0.95876(8) 0.59714(9) 0.21816(8) 0.0207(3) Uani 1 1 d . . . . .
H13A H 0.9699 0.6276 0.1758 0.031 Uiso 1 1 calc R U . . .
H13B H 0.9738 0.5385 0.2126 0.031 Uiso 1 1 calc R U . . .
H13C H 0.9894 0.6216 0.2560 0.031 Uiso 1 1 calc R U . . .
C30 C 1.07975(9) 0.90653(9) 0.48930(8) 0.0245(3) Uani 1 1 d . . . . .
H30 H 1.0413 0.9354 0.4625 0.029 Uiso 1 1 calc R U . . .
C68 C 1.68193(9) 0.79170(9) 0.03564(8) 0.0244(3) Uani 1 1 d . . . . .
H68 H 1.7152 0.7488 0.0531 0.029 Uiso 1 1 calc R U . . .
C28 C 1.11517(8) 0.82490(9) 0.38379(7) 0.0201(3) Uani 1 1 d . . . . .
H28A H 1.1203 0.8767 0.3567 0.024 Uiso 1 1 calc R U . . .
H28B H 1.1575 0.7861 0.3693 0.024 Uiso 1 1 calc R U . . .
C34 C 1.18191(9) 0.80359(9) 0.49895(8) 0.0238(3) Uani 1 1 d . . . . .
H34 H 1.2138 0.7613 0.4792 0.029 Uiso 1 1 calc R U . . .
C16 C 0.88888(10) 0.83714(9) 0.08667(8) 0.0265(3) Uani 1 1 d . . . . .
H16 H 0.8554 0.8533 0.0496 0.032 Uiso 1 1 calc R U . . .
C37 C 1.38671(11) 0.84265(9) 0.44324(8) 0.0282(3) Uani 1 1 d . . . . .
H37 H 1.3531 0.8633 0.4782 0.034 Uiso 1 1 calc R U . . .
C32 C 1.14502(10) 0.88466(10) 0.59721(8) 0.0279(3) Uani 1 1 d . . . . .
H32 H 1.1516 0.8981 0.6443 0.033 Uiso 1 1 calc R U . . .
C65 C 1.58423(9) 0.91564(10) -0.01676(8) 0.0258(3) Uani 1 1 d . . . . .
H65 H 1.5503 0.9577 -0.0347 0.031 Uiso 1 1 calc R U . . .
C31 C 1.08905(9) 0.92613(10) 0.55793(8) 0.0290(3) Uani 1 1 d . . . . .
H31 H 1.0570 0.9681 0.5780 0.035 Uiso 1 1 calc R U . . .
C4 C 0.77531(9) 0.93536(10) 0.54334(8) 0.0264(3) Uani 1 1 d . . . . .
H4 H 0.7629 0.9636 0.5847 0.032 Uiso 1 1 calc R U . . .
C66 C 1.64089(10) 0.87927(10) -0.05834(8) 0.0277(3) Uani 1 1 d . . . . .
H66 H 1.6462 0.8967 -0.1046 0.033 Uiso 1 1 calc R U . . .
C3 C 0.72770(9) 0.94547(10) 0.48578(8) 0.0281(3) Uani 1 1 d . . . . .
H3 H 0.6825 0.9808 0.4879 0.034 Uiso 1 1 calc R U . . .
C38 C 1.46768(11) 0.83924(10) 0.45387(8) 0.0308(4) Uani 1 1 d . . . . .
H38 H 1.4897 0.8567 0.4964 0.037 Uiso 1 1 calc R U . . .
C67 C 1.68962(9) 0.81742(10) -0.03195(8) 0.0286(3) Uani 1 1 d . . . . .
H67 H 1.7286 0.7924 -0.0602 0.034 Uiso 1 1 calc R U . . .
C18 C 1.01945(10) 0.81561(10) 0.13326(8) 0.0273(3) Uani 1 1 d . . . . .
H18 H 1.0754 0.8166 0.1280 0.033 Uiso 1 1 calc R U . . .
C33 C 1.19138(10) 0.82360(10) 0.56786(8) 0.0286(3) Uani 1 1 d . . . . .
H33 H 1.2299 0.7951 0.5948 0.034 Uiso 1 1 calc R U . . .
C39 C 1.51701(10) 0.81035(9) 0.40252(8) 0.0283(3) Uani 1 1 d . . . . .
H39 H 1.5728 0.8087 0.4098 0.034 Uiso 1 1 calc R U . . .
C17 C 0.97042(10) 0.83730(10) 0.07886(8) 0.0285(3) Uani 1 1 d . . . . .
H17 H 0.9928 0.8523 0.0361 0.034 Uiso 1 1 calc R U . . .

loop_
_atom_site_aniso_label
_atom_site_aniso_U_11
_atom_site_aniso_U_22
_atom_site_aniso_U_33
_atom_site_aniso_U_23
_atom_site_aniso_U_13
_atom_site_aniso_U_12
O1 0.0234(5) 0.0149(5) 0.0227(5) 0.0023(4) -0.0016(4) -0.0021(4)
O2 0.0202(5) 0.0185(5) 0.0209(5) -0.0003(4) -0.0040(4) 0.0048(4)
O3 0.0234(5) 0.0142(5) 0.0254(5) -0.0020(4) 0.0017(4) -0.0023(4)
O4 0.0228(5) 0.0184(5) 0.0218(5) 0.0017(4) 0.0061(4) 0.0059(4)
N8 0.0143(5) 0.0149(5) 0.0196(5) 0.0001(4) 0.0002(4) -0.0013(4)
N6 0.0144(5) 0.0141(5) 0.0172(5) 0.0012(4) 0.0005(4) 0.0000(4)
N3 0.0142(5) 0.0156(5) 0.0155(5) -0.0006(4) -0.0006(4) 0.0025(4)
N7 0.0148(5) 0.0151(5) 0.0164(5) 0.0004(4) 0.0010(4) 0.0018(4)
N2 0.0132(5) 0.0142(5) 0.0160(5) 0.0003(4) -0.0003(4) -0.0009(4)
N5 0.0140(5) 0.0172(6) 0.0175(5) -0.0007(4) 0.0000(4) -0.0002(4)
N4 0.0145(5) 0.0180(6) 0.0176(5) 0.0010(4) -0.0009(4) -0.0018(4)
N1 0.0131(5) 0.0176(6) 0.0175(5) 0.0015(4) 0.0000(4) -0.0006(4)
C26 0.0176(6) 0.0178(6) 0.0115(6) -0.0010(5) 0.0017(5) -0.0001(5)
C1 0.0178(6) 0.0151(6) 0.0161(6) -0.0010(5) 0.0017(5) -0.0015(5)
C56 0.0172(6) 0.0147(6) 0.0161(6) 0.0000(5) -0.0017(5) -0.0026(5)
C12 0.0184(6) 0.0157(6) 0.0149(6) -0.0004(5) -0.0005(5) 0.0020(5)
C27 0.0172(6) 0.0175(7) 0.0130(6) -0.0005(5) 0.0002(5) -0.0017(5)
C7 0.0170(6) 0.0125(6) 0.0158(6) 0.0003(5) -0.0004(5) -0.0017(5)
C21 0.0157(6) 0.0167(6) 0.0127(6) -0.0003(5) 0.0009(5) 0.0026(5)
C49 0.0160(6) 0.0154(6) 0.0131(6) 0.0001(5) -0.0005(5) 0.0012(5)
C47 0.0178(6) 0.0126(6) 0.0175(6) 0.0004(5) 0.0008(5) -0.0011(5)
C41 0.0162(6) 0.0140(6) 0.0156(6) 0.0005(5) 0.0017(5) 0.0003(5)
C35 0.0260(7) 0.0126(6) 0.0164(6) 0.0022(5) -0.0018(5) -0.0028(5)
C54 0.0171(6) 0.0153(6) 0.0126(6) 0.0009(5) -0.0020(5) -0.0011(5)
C42 0.0195(7) 0.0155(6) 0.0153(6) 0.0007(5) 0.0014(5) 0.0033(5)
C44 0.0212(7) 0.0140(6) 0.0198(6) 0.0016(5) 0.0018(5) 0.0015(5)
C48 0.0149(6) 0.0139(6) 0.0152(6) 0.0001(5) -0.0005(5) 0.0004(5)
C45 0.0195(6) 0.0155(6) 0.0161(6) -0.0009(5) 0.0025(5) -0.0001(5)
C22 0.0180(6) 0.0177(6) 0.0146(6) 0.0011(5) 0.0015(5) -0.0001(5)
C55 0.0176(6) 0.0161(6) 0.0139(6) 0.0008(5) -0.0002(5) -0.0006(5)
C20 0.0143(6) 0.0141(6) 0.0146(6) 0.0005(5) 0.0007(5) 0.0000(5)
C9 0.0182(6) 0.0167(6) 0.0146(6) 0.0015(5) -0.0022(5) -0.0012(5)
C63 0.0154(6) 0.0175(7) 0.0235(7) -0.0015(5) 0.0006(5) -0.0046(5)
C14 0.0231(7) 0.0127(6) 0.0154(6) -0.0012(5) 0.0019(5) -0.0019(5)
C29 0.0146(6) 0.0180(7) 0.0217(7) 0.0010(5) -0.0008(5) -0.0043(5)
C8 0.0150(6) 0.0138(6) 0.0153(6) -0.0001(5) -0.0013(5) -0.0002(5)
C57 0.0186(6) 0.0203(7) 0.0201(7) -0.0007(5) 0.0004(5) 0.0015(5)
C11 0.0204(7) 0.0152(6) 0.0188(6) -0.0008(5) -0.0010(5) 0.0004(5)
C52 0.0230(7) 0.0163(7) 0.0204(7) -0.0019(5) -0.0008(5) 0.0052(5)
C24 0.0244(7) 0.0208(7) 0.0160(6) 0.0017(5) 0.0005(5) 0.0081(6)
C61 0.0194(7) 0.0182(7) 0.0200(7) -0.0007(5) 0.0010(5) 0.0009(5)
C53 0.0157(6) 0.0200(7) 0.0180(6) 0.0002(5) -0.0006(5) 0.0026(5)
C15 0.0276(7) 0.0168(7) 0.0184(7) -0.0004(5) -0.0008(6) -0.0023(6)
C6 0.0199(7) 0.0205(7) 0.0193(7) 0.0002(5) -0.0001(5) 0.0009(5)
C50 0.0169(6) 0.0177(7) 0.0165(6) 0.0003(5) -0.0012(5) -0.0013(5)
C51 0.0236(7) 0.0151(6) 0.0200(7) -0.0023(5) -0.0021(5) -0.0012(5)
C25 0.0159(6) 0.0237(7) 0.0161(6) -0.0003(5) 0.0002(5) 0.0040(5)
C62 0.0139(6) 0.0203(7) 0.0244(7) 0.0010(6) -0.0016(5) -0.0030(5)
C36 0.0309(8) 0.0173(7) 0.0194(7) 0.0002(5) 0.0025(6) -0.0036(6)
C46 0.0193(7) 0.0202(7) 0.0272(7) 0.0012(6) 0.0016(6) -0.0025(6)
C23 0.0256(7) 0.0164(7) 0.0175(6) 0.0025(5) 0.0029(5) 0.0009(5)
C19 0.0237(7) 0.0208(7) 0.0208(7) -0.0010(6) 0.0023(5) -0.0021(6)
C64 0.0215(7) 0.0203(7) 0.0256(7) -0.0008(6) 0.0032(6) 0.0011(6)
C10 0.0183(7) 0.0214(7) 0.0249(7) 0.0022(6) -0.0017(5) -0.0034(5)
C2 0.0215(7) 0.0247(7) 0.0214(7) -0.0039(6) -0.0016(5) 0.0052(6)
C59 0.0280(7) 0.0252(7) 0.0186(7) 0.0049(6) -0.0036(6) -0.0021(6)
C60 0.0256(7) 0.0238(7) 0.0175(7) 0.0001(6) 0.0029(5) -0.0026(6)
C58 0.0214(7) 0.0244(7) 0.0250(7) 0.0035(6) -0.0037(6) 0.0043(6)
C5 0.0274(7) 0.0276(8) 0.0164(7) -0.0012(6) -0.0025(6) -0.0024(6)
C40 0.0272(7) 0.0186(7) 0.0229(7) 0.0015(6) -0.0047(6) -0.0005(6)
C43 0.0183(7) 0.0190(7) 0.0239(7) 0.0022(5) -0.0008(5) 0.0030(5)
C13 0.0180(7) 0.0187(7) 0.0255(7) -0.0030(6) 0.0025(5) 0.0018(5)
C30 0.0228(7) 0.0232(7) 0.0275(8) 0.0001(6) -0.0065(6) 0.0044(6)
C68 0.0192(7) 0.0211(7) 0.0328(8) 0.0009(6) 0.0034(6) 0.0009(6)
C28 0.0138(6) 0.0255(7) 0.0211(7) 0.0010(6) -0.0002(5) -0.0042(5)
C34 0.0210(7) 0.0212(7) 0.0290(8) -0.0038(6) -0.0044(6) 0.0041(6)
C16 0.0417(9) 0.0207(7) 0.0170(7) 0.0021(6) -0.0021(6) -0.0038(6)
C37 0.0472(10) 0.0190(7) 0.0185(7) -0.0013(6) 0.0032(6) -0.0069(7)
C32 0.0337(8) 0.0274(8) 0.0225(7) -0.0031(6) -0.0057(6) 0.0002(6)
C65 0.0288(8) 0.0216(7) 0.0271(8) 0.0034(6) 0.0008(6) 0.0011(6)
C31 0.0284(8) 0.0275(8) 0.0311(8) -0.0076(7) -0.0022(6) 0.0076(6)
C4 0.0306(8) 0.0282(8) 0.0205(7) -0.0084(6) 0.0037(6) 0.0001(6)
C66 0.0332(8) 0.0274(8) 0.0225(7) 0.0010(6) 0.0051(6) -0.0052(7)
C3 0.0256(8) 0.0307(8) 0.0279(8) -0.0070(6) 0.0022(6) 0.0085(6)
C38 0.0539(10) 0.0193(7) 0.0190(7) 0.0019(6) -0.0107(7) -0.0085(7)
C67 0.0273(8) 0.0279(8) 0.0307(8) -0.0034(6) 0.0114(6) -0.0008(6)
C18 0.0294(8) 0.0246(8) 0.0281(8) -0.0029(6) 0.0110(6) -0.0061(6)
C33 0.0308(8) 0.0247(8) 0.0300(8) 0.0003(6) -0.0121(6) 0.0055(6)
C39 0.0343(8) 0.0196(7) 0.0309(8) 0.0035(6) -0.0135(7) -0.0048(6)
C17 0.0463(9) 0.0215(7) 0.0178(7) -0.0003(6) 0.0087(6) -0.0091(7)

loop_
_atom_type_symbol
_atom_type_description
_atom_type_scat_dispersion_real
_atom_type_scat_dispersion_imag
_atom_type_scat_source
C C 0.0181 0.0091 'International Tables Vol C Tables 4.2.6.8 and 6.1.1.4'
H H 0.0000 0.0000 'International Tables Vol C Tables 4.2.6.8 and 6.1.1.4'
N N 0.0311 0.0180 'International Tables Vol C Tables 4.2.6.8 and 6.1.1.4'
O O 0.0492 0.0322 'International Tables Vol C Tables 4.2.6.8 and 6.1.1.4'

loop_
_geom_angle_atom_site_label_1
_geom_angle_atom_site_label_2
_geom_angle_atom_site_label_3
_geom_angle
_geom_angle_site_symmetry_1
_geom_angle_site_symmetry_3
_geom_angle_publ_flag
C54 N8 C62 124.53(11) . . ?
C55 N8 C54 111.15(11) . . ?
C55 N8 C62 123.78(11) . . ?
N5 N6 C41 118.25(10) . . ?
C42 N6 N5 111.88(11) . . ?
C42 N6 C41 129.74(11) . . ?
C1 N3 C20 128.76(11) . . ?
C7 N3 C1 131.86(11) . . ?
C7 N3 C20 96.24(10) . . ?
C56 N7 C48 128.78(11) . . ?
C47 N7 C56 132.67(11) . . ?
C47 N7 C48 96.53(10) . . ?
N1 N2 C8 118.19(10) . . ?
C12 N2 N1 111.77(11) . . ?
C12 N2 C8 130.00(11) . . ?
C45 N5 N6 104.70(11) . . ?
C26 N4 C28 124.37(11) . . ?
C27 N4 C26 111.32(11) . . ?
C27 N4 C28 123.88(12) . . ?
C9 N1 N2 104.69(11) . . ?
C21 C26 N4 110.14(11) . . ?
C25 C26 N4 127.69(12) . . ?
C25 C26 C21 122.13(13) . . ?
C6 C1 N3 119.60(12) . . ?
C6 C1 C2 120.43(13) . . ?
C2 C1 N3 119.95(12) . . ?
C57 C56 N7 120.44(12) . . ?
C61 C56 N7 119.11(12) . . ?
C61 C56 C57 120.43(13) . . ?
N2 C12 C13 125.28(12) . . ?
C11 C12 N2 106.01(12) . . ?
C11 C12 C13 128.66(13) . . ?
O1 C27 N4 127.19(13) . . ?
O1 C27 C20 125.80(12) . . ?
N4 C27 C20 106.99(11) . . ?
O2 C7 N3 132.52(13) . . ?
O2 C7 C8 135.20(12) . . ?
N3 C7 C8 92.16(10) . . ?
C26 C21 C20 107.46(11) . . ?
C22 C21 C26 120.08(12) . . ?
C22 C21 C20 131.83(12) . . ?
C54 C49 C48 107.50(11) . . ?
C50 C49 C54 120.14(12) . . ?
C50 C49 C48 131.96(12) . . ?
O4 C47 N7 132.37(13) . . ?
O4 C47 C41 135.41(12) . . ?
N7 C47 C41 92.12(10) . . ?
N6 C41 C47 109.78(10) . . ?
N6 C41 C35 111.18(11) . . ?
N6 C41 C48 112.72(10) . . ?
C47 C41 C48 84.02(9) . . ?
C35 C41 C47 115.69(11) . . ?
C35 C41 C48 120.61(11) . . ?
C36 C35 C41 116.70(12) . . ?
C40 C35 C41 123.84(13) . . ?
C40 C35 C36 119.28(13) . . ?
C49 C54 N8 110.19(11) . . ?
C53 C54 N8 127.52(12) . . ?
C53 C54 C49 122.25(12) . . ?
N6 C42 C43 125.38(12) . . ?
C44 C42 N6 105.79(12) . . ?
C44 C42 C43 128.75(12) . . ?
C42 C44 H44 126.7 . . ?
C42 C44 C45 106.52(12) . . ?
C45 C44 H44 126.7 . . ?
N7 C48 C49 122.43(11) . . ?
N7 C48 C41 86.67(9) . . ?
N7 C48 C55 110.97(10) . . ?
C49 C48 C41 118.30(11) . . ?
C49 C48 C55 103.22(10) . . ?
C55 C48 C41 115.46(10) . . ?
N5 C45 C44 111.09(12) . . ?
N5 C45 C46 121.00(12) . . ?
C44 C45 C46 127.91(13) . . ?
C21 C22 H22 120.8 . . ?
C21 C22 C23 118.36(12) . . ?
C23 C22 H22 120.8 . . ?
O3 C55 N8 127.02(13) . . ?
O3 C55 C48 125.77(12) . . ?
N8 C55 C48 107.20(11) . . ?
N3 C20 C27 110.60(11) . . ?
N3 C20 C21 123.59(11) . . ?
N3 C20 C8 86.60(9) . . ?
C27 C20 C8 115.39(10) . . ?
C21 C20 C27 103.24(10) . . ?
C21 C20 C8 117.62(11) . . ?
N1 C9 C11 111.21(12) . . ?
N1 C9 C10 120.76(12) . . ?
C11 C9 C10 128.03(13) . . ?
C64 C63 C62 119.74(13) . . ?
C68 C63 C62 121.40(13) . . ?
C68 C63 C64 118.86(13) . . ?
C15 C14 C8 116.49(12) . . ?
C19 C14 C8 124.05(12) . . ?
C19 C14 C15 119.25(13) . . ?
C30 C29 C28 119.89(13) . . ?
C34 C29 C30 118.73(13) . . ?
C34 C29 C28 121.38(13) . . ?
N2 C8 C7 109.34(10) . . ?
N2 C8 C20 112.86(10) . . ?
N2 C8 C14 110.77(10) . . ?
C7 C8 C20 83.82(9) . . ?
C14 C8 C7 116.49(11) . . ?
C14 C8 C20 120.77(11) . . ?
C56 C57 H57 120.6 . . ?
C58 C57 C56 118.87(13) . . ?
C58 C57 H57 120.6 . . ?
C12 C11 C9 106.32(12) . . ?
C12 C11 H11 126.8 . . ?
C9 C11 H11 126.8 . . ?
C53 C52 H52 119.3 . . ?
C51 C52 H52 119.3 . . ?
C51 C52 C53 121.38(13) . . ?
C25 C24 H24 119.2 . . ?
C23 C24 H24 119.2 . . ?
C23 C24 C25 121.59(13) . . ?
C56 C61 H61 120.2 . . ?
C60 C61 C56 119.63(13) . . ?
C60 C61 H61 120.2 . . ?
C54 C53 C52 117.17(12) . . ?
C54 C53 H53 121.4 . . ?
C52 C53 H53 121.4 . . ?
C14 C15 H15 119.8 . . ?
C16 C15 C14 120.32(14) . . ?
C16 C15 H15 119.8 . . ?
C1 C6 H6 120.3 . . ?
C5 C6 C1 119.45(13) . . ?
C5 C6 H6 120.3 . . ?
C49 C50 H50 120.9 . . ?
C49 C50 C51 118.21(12) . . ?
C51 C50 H50 120.9 . . ?
C52 C51 C50 120.82(13) . . ?
C52 C51 H51 119.6 . . ?
C50 C51 H51 119.6 . . ?
C26 C25 C24 117.12(12) . . ?
C26 C25 H25 121.4 . . ?
C24 C25 H25 121.4 . . ?
N8 C62 C63 111.80(11) . . ?
N8 C62 H62A 109.3 . . ?
N8 C62 H62B 109.3 . . ?
C63 C62 H62A 109.3 . . ?
C63 C62 H62B 109.3 . . ?
H62A C62 H62B 107.9 . . ?
C35 C36 H36 119.8 . . ?
C37 C36 C35 120.34(15) . . ?
C37 C36 H36 119.8 . . ?
C45 C46 H46A 109.5 . . ?
C45 C46 H46B 109.5 . . ?
C45 C46 H46C 109.5 . . ?
H46A C46 H46B 109.5 . . ?
H46A C46 H46C 109.5 . . ?
H46B C46 H46C 109.5 . . ?
C22 C23 H23 119.7 . . ?
C24 C23 C22 120.69(13) . . ?
C24 C23 H23 119.7 . . ?
C14 C19 H19 119.9 . . ?
C14 C19 C18 120.19(14) . . ?
C18 C19 H19 119.9 . . ?
C63 C64 H64 119.7 . . ?
C65 C64 C63 120.56(14) . . ?
C65 C64 H64 119.7 . . ?
C9 C10 H10A 109.5 . . ?
C9 C10 H10B 109.5 . . ?
C9 C10 H10C 109.5 . . ?
H10A C10 H10B 109.5 . . ?
H10A C10 H10C 109.5 . . ?
H10B C10 H10C 109.5 . . ?
C1 C2 H2 120.4 . . ?
C3 C2 C1 119.14(13) . . ?
C3 C2 H2 120.4 . . ?
C60 C59 H59 120.3 . . ?
C60 C59 C58 119.40(13) . . ?
C58 C59 H59 120.3 . . ?
C61 C60 H60 119.7 . . ?
C59 C60 C61 120.52(13) . . ?
C59 C60 H60 119.7 . . ?
C57 C58 C59 121.15(14) . . ?
C57 C58 H58 119.4 . . ?
C59 C58 H58 119.4 . . ?
C6 C5 H5 119.7 . . ?
C4 C5 C6 120.64(14) . . ?
C4 C5 H5 119.7 . . ?
C35 C40 H40 120.0 . . ?
C35 C40 C39 120.08(15) . . ?
C39 C40 H40 120.0 . . ?
C42 C43 H43A 109.5 . . ?
C42 C43 H43B 109.5 . . ?
C42 C43 H43C 109.5 . . ?
H43A C43 H43B 109.5 . . ?
H43A C43 H43C 109.5 . . ?
H43B C43 H43C 109.5 . . ?
C12 C13 H13A 109.5 . . ?
C12 C13 H13B 109.5 . . ?
C12 C13 H13C 109.5 . . ?
H13A C13 H13B 109.5 . . ?
H13A C13 H13C 109.5 . . ?
H13B C13 H13C 109.5 . . ?
C29 C30 H30 119.6 . . ?
C31 C30 C29 120.81(14) . . ?
C31 C30 H30 119.6 . . ?
C63 C68 H68 119.8 . . ?
C67 C68 C63 120.36(14) . . ?
C67 C68 H68 119.8 . . ?
N4 C28 C29 111.86(11) . . ?
N4 C28 H28A 109.2 . . ?
N4 C28 H28B 109.2 . . ?
C29 C28 H28A 109.2 . . ?
C29 C28 H28B 109.2 . . ?
H28A C28 H28B 107.9 . . ?
C29 C34 H34 119.8 . . ?
C29 C34 C33 120.38(14) . . ?
C33 C34 H34 119.8 . . ?
C15 C16 H16 120.0 . . ?
C17 C16 C15 119.99(14) . . ?
C17 C16 H16 120.0 . . ?
C36 C37 H37 120.0 . . ?
C38 C37 C36 120.01(15) . . ?
C38 C37 H37 120.0 . . ?
C31 C32 H32 120.1 . . ?
C33 C32 H32 120.1 . . ?
C33 C32 C31 119.81(14) . . ?
C64 C65 H65 119.9 . . ?
C64 C65 C66 120.27(14) . . ?
C66 C65 H65 119.9 . . ?
C30 C31 H31 120.0 . . ?
C32 C31 C30 119.99(14) . . ?
C32 C31 H31 120.0 . . ?
C5 C4 H4 120.3 . . ?
C5 C4 C3 119.47(14) . . ?
C3 C4 H4 120.3 . . ?
C65 C66 H66 120.2 . . ?
C67 C66 C65 119.51(14) . . ?
C67 C66 H66 120.2 . . ?
C2 C3 H3 119.6 . . ?
C4 C3 C2 120.88(14) . . ?
C4 C3 H3 119.6 . . ?
C37 C38 H38 119.9 . . ?
C37 C38 C39 120.13(14) . . ?
C39 C38 H38 119.9 . . ?
C68 C67 H67 119.8 . . ?
C66 C67 C68 120.44(14) . . ?
C66 C67 H67 119.8 . . ?
C19 C18 H18 119.9 . . ?
C17 C18 C19 120.11(15) . . ?
C17 C18 H18 119.9 . . ?
C34 C33 H33 119.9 . . ?
C32 C33 C34 120.28(14) . . ?
C32 C33 H33 119.9 . . ?
C40 C39 H39 119.9 . . ?
C38 C39 C40 120.15(15) . . ?
C38 C39 H39 119.9 . . ?
C16 C17 C18 120.12(14) . . ?
C16 C17 H17 119.9 . . ?
C18 C17 H17 119.9 . . ?

loop_
_geom_bond_atom_site_label_1
_geom_bond_atom_site_label_2
_geom_bond_distance
_geom_bond_site_symmetry_2
_geom_bond_publ_flag
O1 C27 1.2137(17) . ?
O2 C7 1.2008(16) . ?
O3 C55 1.2144(17) . ?
O4 C47 1.2020(17) . ?
N8 C54 1.4085(17) . ?
N8 C55 1.3670(17) . ?
N8 C62 1.4632(17) . ?
N6 N5 1.3756(15) . ?
N6 C41 1.4577(17) . ?
N6 C42 1.3720(17) . ?
N3 C1 1.4168(17) . ?
N3 C7 1.3734(17) . ?
N3 C20 1.4700(16) . ?
N7 C56 1.4143(17) . ?
N7 C47 1.3717(17) . ?
N7 C48 1.4707(16) . ?
N2 N1 1.3771(15) . ?
N2 C12 1.3711(17) . ?
N2 C8 1.4586(17) . ?
N5 C45 1.3316(18) . ?
N4 C26 1.4071(17) . ?
N4 C27 1.3664(17) . ?
N4 C28 1.4657(17) . ?
N1 C9 1.3312(18) . ?
C26 C21 1.4014(18) . ?
C26 C25 1.3836(19) . ?
C1 C6 1.3911(19) . ?
C1 C2 1.3939(19) . ?
C56 C57 1.3964(19) . ?
C56 C61 1.3923(19) . ?
C12 C11 1.3706(19) . ?
C12 C13 1.4939(18) . ?
C27 C20 1.5464(18) . ?
C7 C8 1.5588(18) . ?
C21 C22 1.3841(19) . ?
C21 C20 1.4983(18) . ?
C49 C54 1.4005(18) . ?
C49 C48 1.5008(18) . ?
C49 C50 1.3837(19) . ?
C47 C41 1.5612(18) . ?
C41 C35 1.5177(18) . ?
C41 C48 1.6092(18) . ?
C35 C36 1.396(2) . ?
C35 C40 1.391(2) . ?
C54 C53 1.3810(19) . ?
C42 C44 1.3701(19) . ?
C42 C43 1.4939(18) . ?
C44 H44 0.9500 . ?
C44 C45 1.4065(19) . ?
C48 C55 1.5425(18) . ?
C45 C46 1.4955(19) . ?
C22 H22 0.9500 . ?
C22 C23 1.3985(19) . ?
C20 C8 1.6117(17) . ?
C9 C11 1.4073(19) . ?
C9 C10 1.4967(18) . ?
C63 C62 1.517(2) . ?
C63 C64 1.396(2) . ?
C63 C68 1.391(2) . ?
C14 C8 1.5146(18) . ?
C14 C15 1.3983(19) . ?
C14 C19 1.389(2) . ?
C29 C30 1.393(2) . ?
C29 C28 1.5140(19) . ?
C29 C34 1.386(2) . ?
C57 H57 0.9500 . ?
C57 C58 1.387(2) . ?
C11 H11 0.9500 . ?
C52 H52 0.9500 . ?
C52 C53 1.394(2) . ?
C52 C51 1.389(2) . ?
C24 H24 0.9500 . ?
C24 C25 1.392(2) . ?
C24 C23 1.388(2) . ?
C61 H61 0.9500 . ?
C61 C60 1.389(2) . ?
C53 H53 0.9500 . ?
C15 H15 0.9500 . ?
C15 C16 1.387(2) . ?
C6 H6 0.9500 . ?
C6 C5 1.390(2) . ?
C50 H50 0.9500 . ?
C50 C51 1.3997(19) . ?
C51 H51 0.9500 . ?
C25 H25 0.9500 . ?
C62 H62A 0.9900 . ?
C62 H62B 0.9900 . ?
C36 H36 0.9500 . ?
C36 C37 1.392(2) . ?
C46 H46A 0.9800 . ?
C46 H46B 0.9800 . ?
C46 H46C 0.9800 . ?
C23 H23 0.9500 . ?
C19 H19 0.9500 . ?
C19 C18 1.391(2) . ?
C64 H64 0.9500 . ?
C64 C65 1.386(2) . ?
C10 H10A 0.9800 . ?
C10 H10B 0.9800 . ?
C10 H10C 0.9800 . ?
C2 H2 0.9500 . ?
C2 C3 1.391(2) . ?
C59 H59 0.9500 . ?
C59 C60 1.384(2) . ?
C59 C58 1.390(2) . ?
C60 H60 0.9500 . ?
C58 H58 0.9500 . ?
C5 H5 0.9500 . ?
C5 C4 1.385(2) . ?
C40 H40 0.9500 . ?
C40 C39 1.393(2) . ?
C43 H43A 0.9800 . ?
C43 H43B 0.9800 . ?
C43 H43C 0.9800 . ?
C13 H13A 0.9800 . ?
C13 H13B 0.9800 . ?
C13 H13C 0.9800 . ?
C30 H30 0.9500 . ?
C30 C31 1.384(2) . ?
C68 H68 0.9500 . ?
C68 C67 1.390(2) . ?
C28 H28A 0.9900 . ?
C28 H28B 0.9900 . ?
C34 H34 0.9500 . ?
C34 C33 1.392(2) . ?
C16 H16 0.9500 . ?
C16 C17 1.384(2) . ?
C37 H37 0.9500 . ?
C37 C38 1.380(2) . ?
C32 H32 0.9500 . ?
C32 C31 1.382(2) . ?
C32 C33 1.380(2) . ?
C65 H65 0.9500 . ?
C65 C66 1.387(2) . ?
C31 H31 0.9500 . ?
C4 H4 0.9500 . ?
C4 C3 1.385(2) . ?
C66 H66 0.9500 . ?
C66 C67 1.385(2) . ?
C3 H3 0.9500 . ?
C38 H38 0.9500 . ?
C38 C39 1.387(2) . ?
C67 H67 0.9500 . ?
C18 H18 0.9500 . ?
C18 C17 1.385(2) . ?
C33 H33 0.9500 . ?
C39 H39 0.9500 . ?
C17 H17 0.9500 . ?

loop_
_geom_torsion_atom_site_label_1
_geom_torsion_atom_site_label_2
_geom_torsion_atom_site_label_3
_geom_torsion_atom_site_label_4
_geom_torsion
_geom_torsion_site_symmetry_1
_geom_torsion_site_symmetry_2
_geom_torsion_site_symmetry_3
_geom_torsion_site_symmetry_4
_geom_torsion_publ_flag
O1 C27 C20 N3 -36.15(18) . . . . ?
O1 C27 C20 C21 -170.23(13) . . . . ?
O1 C27 C20 C8 60.07(17) . . . . ?
O2 C7 C8 N2 -79.62(19) . . . . ?
O2 C7 C8 C20 168.28(16) . . . . ?
O2 C7 C8 C14 46.9(2) . . . . ?
O4 C47 C41 N6 77.56(19) . . . . ?
O4 C47 C41 C35 -49.2(2) . . . . ?
O4 C47 C41 C48 -170.42(16) . . . . ?
N8 C54 C53 C52 177.13(12) . . . . ?
N6 N5 C45 C44 -0.59(14) . . . . ?
N6 N5 C45 C46 179.78(12) . . . . ?
N6 C41 C35 C36 -76.73(15) . . . . ?
N6 C41 C35 C40 98.31(15) . . . . ?
N6 C41 C48 N7 103.32(11) . . . . ?
N6 C41 C48 C49 -22.05(16) . . . . ?
N6 C41 C48 C55 -145.01(11) . . . . ?
N6 C42 C44 C45 0.46(15) . . . . ?
N3 C1 C6 C5 -178.09(13) . . . . ?
N3 C1 C2 C3 178.04(14) . . . . ?
N3 C7 C8 N2 104.10(11) . . . . ?
N3 C7 C8 C20 -7.99(9) . . . . ?
N3 C7 C8 C14 -129.40(11) . . . . ?
N3 C20 C8 N2 -100.94(11) . . . . ?
N3 C20 C8 C7 7.47(9) . . . . ?
N3 C20 C8 C14 124.71(12) . . . . ?
N7 C56 C57 C58 -178.40(13) . . . . ?
N7 C56 C61 C60 178.11(12) . . . . ?
N7 C47 C41 N6 -105.97(11) . . . . ?
N7 C47 C41 C35 127.23(12) . . . . ?
N7 C47 C41 C48 6.05(9) . . . . ?
N7 C48 C55 O3 37.70(18) . . . . ?
N7 C48 C55 N8 -141.07(11) . . . . ?
N2 N1 C9 C11 0.71(14) . . . . ?
N2 N1 C9 C10 -179.21(11) . . . . ?
N2 C12 C11 C9 -0.05(15) . . . . ?
N5 N6 C41 C47 -3.89(15) . . . . ?
N5 N6 C41 C35 125.40(12) . . . . ?
N5 N6 C41 C48 -95.64(13) . . . . ?
N5 N6 C42 C44 -0.87(15) . . . . ?
N5 N6 C42 C43 176.18(12) . . . . ?
N4 C26 C21 C22 178.87(11) . . . . ?
N4 C26 C21 C20 6.94(14) . . . . ?
N4 C26 C25 C24 -177.03(12) . . . . ?
N4 C27 C20 N3 142.40(11) . . . . ?
N4 C27 C20 C21 8.33(13) . . . . ?
N4 C27 C20 C8 -121.38(11) . . . . ?
N1 N2 C12 C11 0.50(15) . . . . ?
N1 N2 C12 C13 -177.09(12) . . . . ?
N1 N2 C8 C7 2.70(15) . . . . ?
N1 N2 C8 C20 94.09(13) . . . . ?
N1 N2 C8 C14 -126.99(12) . . . . ?
N1 C9 C11 C12 -0.42(16) . . . . ?
C26 N4 C27 O1 173.93(13) . . . . ?
C26 N4 C27 C20 -4.60(14) . . . . ?
C26 N4 C28 C29 -73.94(16) . . . . ?
C26 C21 C22 C23 -1.36(19) . . . . ?
C26 C21 C20 N3 -135.27(12) . . . . ?
C26 C21 C20 C27 -9.10(13) . . . . ?
C26 C21 C20 C8 119.23(12) . . . . ?
C1 N3 C7 O2 -7.0(3) . . . . ?
C1 N3 C7 C8 169.46(13) . . . . ?
C1 N3 C20 C27 -54.18(17) . . . . ?
C1 N3 C20 C21 68.72(18) . . . . ?
C1 N3 C20 C8 -170.07(13) . . . . ?
C1 C6 C5 C4 -0.2(2) . . . . ?
C1 C2 C3 C4 0.3(2) . . . . ?
C56 N7 C47 O4 5.7(3) . . . . ?
C56 N7 C47 C41 -170.99(13) . . . . ?
C56 N7 C48 C49 -66.58(18) . . . . ?
C56 N7 C48 C41 171.71(13) . . . . ?
C56 N7 C48 C55 55.68(17) . . . . ?
C56 C57 C58 C59 0.4(2) . . . . ?
C56 C61 C60 C59 0.3(2) . . . . ?
C12 N2 N1 C9 -0.75(14) . . . . ?
C12 N2 C8 C7 -174.68(12) . . . . ?
C12 N2 C8 C20 -83.30(16) . . . . ?
C12 N2 C8 C14 55.62(17) . . . . ?
C27 N4 C26 C21 -1.39(15) . . . . ?
C27 N4 C26 C25 176.28(13) . . . . ?
C27 N4 C28 C29 97.84(15) . . . . ?
C27 C20 C8 N2 147.84(11) . . . . ?
C27 C20 C8 C7 -103.75(11) . . . . ?
C27 C20 C8 C14 13.49(17) . . . . ?
C7 N3 C1 C6 -173.19(13) . . . . ?
C7 N3 C1 C2 8.4(2) . . . . ?
C7 N3 C20 C27 107.40(11) . . . . ?
C7 N3 C20 C21 -129.70(13) . . . . ?
C7 N3 C20 C8 -8.49(10) . . . . ?
C21 C26 C25 C24 0.39(19) . . . . ?
C21 C22 C23 C24 0.3(2) . . . . ?
C21 C20 C8 N2 25.53(15) . . . . ?
C21 C20 C8 C7 133.95(11) . . . . ?
C21 C20 C8 C14 -108.82(14) . . . . ?
C49 C54 C53 C52 -0.5(2) . . . . ?
C49 C48 C55 O3 170.55(13) . . . . ?
C49 C48 C55 N8 -8.22(13) . . . . ?
C49 C50 C51 C52 -0.1(2) . . . . ?
C47 N7 C56 C57 -5.9(2) . . . . ?
C47 N7 C56 C61 175.48(13) . . . . ?
C47 N7 C48 C49 128.15(13) . . . . ?
C47 N7 C48 C41 6.44(10) . . . . ?
C47 N7 C48 C55 -109.59(11) . . . . ?
C47 C41 C35 C36 49.36(16) . . . . ?
C47 C41 C35 C40 -135.60(14) . . . . ?
C47 C41 C48 N7 -5.65(9) . . . . ?
C47 C41 C48 C49 -131.01(12) . . . . ?
C47 C41 C48 C55 106.03(11) . . . . ?
C41 N6 N5 C45 177.18(11) . . . . ?
C41 N6 C42 C44 -176.59(12) . . . . ?
C41 N6 C42 C43 0.5(2) . . . . ?
C41 C35 C36 C37 174.25(13) . . . . ?
C41 C35 C40 C39 -173.66(13) . . . . ?
C41 C48 C55 O3 -58.82(17) . . . . ?
C41 C48 C55 N8 122.41(12) . . . . ?
C35 C41 C48 N7 -122.03(12) . . . . ?
C35 C41 C48 C49 112.60(14) . . . . ?
C35 C41 C48 C55 -10.36(17) . . . . ?
C35 C36 C37 C38 -0.1(2) . . . . ?
C35 C40 C39 C38 -0.4(2) . . . . ?
C54 N8 C55 O3 -173.35(13) . . . . ?
C54 N8 C55 C48 5.40(14) . . . . ?
C54 N8 C62 C63 77.63(16) . . . . ?
C54 C49 C48 N7 133.93(12) . . . . ?
C54 C49 C48 C41 -120.76(12) . . . . ?
C54 C49 C48 C55 8.14(13) . . . . ?
C54 C49 C50 C51 1.33(19) . . . . ?
C42 N6 N5 C45 0.91(14) . . . . ?
C42 N6 C41 C47 171.60(12) . . . . ?
C42 N6 C41 C35 -59.10(17) . . . . ?
C42 N6 C41 C48 79.86(16) . . . . ?
C42 C44 C45 N5 0.09(16) . . . . ?
C42 C44 C45 C46 179.68(13) . . . . ?
C48 N7 C56 C57 -165.86(13) . . . . ?
C48 N7 C56 C61 15.6(2) . . . . ?
C48 N7 C47 O4 170.02(15) . . . . ?
C48 N7 C47 C41 -6.63(10) . . . . ?
C48 C49 C54 N8 -5.44(14) . . . . ?
C48 C49 C54 C53 172.53(12) . . . . ?
C48 C49 C50 C51 -170.44(13) . . . . ?
C48 C41 C35 C36 148.00(12) . . . . ?
C48 C41 C35 C40 -36.97(19) . . . . ?
C22 C21 C20 N3 54.1(2) . . . . ?
C22 C21 C20 C27 -179.72(13) . . . . ?
C22 C21 C20 C8 -51.39(19) . . . . ?
C55 N8 C54 C49 -0.08(15) . . . . ?
C55 N8 C54 C53 -177.91(13) . . . . ?
C55 N8 C62 C63 -93.23(15) . . . . ?
C20 N3 C1 C6 -18.1(2) . . . . ?
C20 N3 C1 C2 163.43(13) . . . . ?
C20 N3 C7 O2 -167.67(15) . . . . ?
C20 N3 C7 C8 8.77(10) . . . . ?
C20 C21 C22 C23 168.29(13) . . . . ?
C63 C64 C65 C66 -0.9(2) . . . . ?
C63 C68 C67 C66 -0.7(2) . . . . ?
C14 C15 C16 C17 0.6(2) . . . . ?
C14 C19 C18 C17 0.5(2) . . . . ?
C29 C30 C31 C32 0.2(2) . . . . ?
C29 C34 C33 C32 0.3(2) . . . . ?
C8 N2 N1 C9 -178.60(11) . . . . ?
C8 N2 C12 C11 178.02(12) . . . . ?
C8 N2 C12 C13 0.4(2) . . . . ?
C8 C14 C15 C16 -174.08(13) . . . . ?
C8 C14 C19 C18 173.16(13) . . . . ?
C57 C56 C61 C60 -0.5(2) . . . . ?
C61 C56 C57 C58 0.2(2) . . . . ?
C53 C52 C51 C50 -1.5(2) . . . . ?
C15 C14 C8 N2 73.23(15) . . . . ?
C15 C14 C8 C7 -52.56(16) . . . . ?
C15 C14 C8 C20 -151.58(12) . . . . ?
C15 C14 C19 C18 -1.3(2) . . . . ?
C15 C16 C17 C18 -1.5(2) . . . . ?
C6 C1 C2 C3 -0.4(2) . . . . ?
C6 C5 C4 C3 0.0(2) . . . . ?
C50 C49 C54 N8 -179.03(11) . . . . ?
C50 C49 C54 C53 -1.1(2) . . . . ?
C50 C49 C48 N7 -53.5(2) . . . . ?
C50 C49 C48 C41 51.78(19) . . . . ?
C50 C49 C48 C55 -179.32(14) . . . . ?
C51 C52 C53 C54 1.7(2) . . . . ?
C25 C26 C21 C22 1.0(2) . . . . ?
C25 C26 C21 C20 -170.89(12) . . . . ?
C25 C24 C23 C22 1.2(2) . . . . ?
C62 N8 C54 C49 -171.94(12) . . . . ?
C62 N8 C54 C53 10.2(2) . . . . ?
C62 N8 C55 O3 -1.4(2) . . . . ?
C62 N8 C55 C48 177.34(11) . . . . ?
C62 C63 C64 C65 -179.78(13) . . . . ?
C62 C63 C68 C67 -179.45(13) . . . . ?
C36 C35 C40 C39 1.3(2) . . . . ?
C36 C37 C38 C39 1.0(2) . . . . ?
C23 C24 C25 C26 -1.5(2) . . . . ?
C19 C14 C8 N2 -101.42(15) . . . . ?
C19 C14 C8 C7 132.79(14) . . . . ?
C19 C14 C8 C20 33.77(19) . . . . ?
C19 C14 C15 C16 0.8(2) . . . . ?
C19 C18 C17 C16 0.9(2) . . . . ?
C64 C63 C62 N8 61.26(17) . . . . ?
C64 C63 C68 C67 0.5(2) . . . . ?
C64 C65 C66 C67 0.7(2) . . . . ?
C10 C9 C11 C12 179.49(13) . . . . ?
C2 C1 C6 C5 0.3(2) . . . . ?
C60 C59 C58 C57 -0.6(2) . . . . ?
C58 C59 C60 C61 0.2(2) . . . . ?
C5 C4 C3 C2 -0.1(2) . . . . ?
C40 C35 C36 C37 -1.0(2) . . . . ?
C43 C42 C44 C45 -176.45(13) . . . . ?
C13 C12 C11 C9 177.43(13) . . . . ?
C30 C29 C28 N4 -66.96(17) . . . . ?
C30 C29 C34 C33 -0.3(2) . . . . ?
C68 C63 C62 N8 -118.78(14) . . . . ?
C68 C63 C64 C65 0.3(2) . . . . ?
C28 N4 C26 C21 171.29(12) . . . . ?
C28 N4 C26 C25 -11.0(2) . . . . ?
C28 N4 C27 O1 1.2(2) . . . . ?
C28 N4 C27 C20 -177.32(11) . . . . ?
C28 C29 C30 C31 -179.73(14) . . . . ?
C28 C29 C34 C33 179.48(14) . . . . ?
C34 C29 C30 C31 0.1(2) . . . . ?
C34 C29 C28 N4 113.25(15) . . . . ?
C37 C38 C39 C40 -0.8(2) . . . . ?
C65 C66 C67 C68 0.1(2) . . . . ?
C31 C32 C33 C34 -0.1(3) . . . . ?
C33 C32 C31 C30 -0.2(3) . . . . ?
